data_7113018
loop_
_publ_author_name
'Enders, Dieter'
'Grossmann, Andr\'e'
'Fronert, Jeanne'
'Raabe, Gerhard'

_publ_section_title
;
 N-heterocyclic carbene catalysed asymmetric cross-benzoin reactions of
 heteroaromatic aldehydes with trifluoromethyl ketones.
;
_journal_issue 34
_journal_name_full 'Chemical communications (Cambridge, England)'
_journal_page_first 6282
_journal_page_last 6284
_journal_paper_doi 10.1039/c0cc02013c
_journal_volume 46
_journal_year 2010
_chemical_formula_sum 'C13 H9 F3 O3'
_chemical_formula_weight 270.21
_space_group_IT_number 19
_symmetry_cell_setting orthorhombic
_symmetry_space_group_name_Hall 'P 2ac 2ab'
_symmetry_space_group_name_H-M 'P 21 21 21'
_cell_angle_alpha 90.00000
_cell_angle_beta 90.00000
_cell_angle_gamma 90.00000
_cell_formula_units_Z 4
_cell_length_a 7.7030(2)
_cell_length_b 7.9309(2)
_cell_length_c 20.1220(5)
_cell_measurement_temperature 293
_cell_volume 1229.29(5)
_computing_data_reduction 'xtal ADDREF SORTRF'
_computing_molecular_graphics xtal
_computing_publication_material 'xtal BONDLA CIFIO'
_computing_structure_refinement 'xtal CRYLSQ'
_computing_structure_solution xtal
_diffrn_ambient_temperature 293
_diffrn_radiation_type 'Cu K\a'
_diffrn_radiation_wavelength 1.54178
_diffrn_reflns_av_R_equivalents .016
_diffrn_reflns_av_sigmaI/netI .011
_diffrn_reflns_limit_h_max 9
_diffrn_reflns_limit_h_min -9
_diffrn_reflns_limit_k_max 9
_diffrn_reflns_limit_k_min -9
_diffrn_reflns_limit_l_max 23
_diffrn_reflns_limit_l_min -23
_diffrn_reflns_number 24112
_diffrn_reflns_theta_max 67.01
_diffrn_reflns_theta_min 6.
_exptl_absorpt_coefficient_mu 1.165
_exptl_crystal_density_diffrn 1.46
_exptl_crystal_F_000 552
_refine_diff_density_max .13
_refine_diff_density_min -.107
_refine_ls_extinction_coef 3334(337)
_refine_ls_extinction_expression 'Eq22 p292 "Cryst. Comp." Munksgaard 1970'
_refine_ls_extinction_method Zachariasen
_refine_ls_goodness_of_fit_all 1.022
_refine_ls_goodness_of_fit_ref 1.023
_refine_ls_matrix_type full
_refine_ls_number_constraints 0
_refine_ls_number_parameters 209
_refine_ls_number_reflns 2173
_refine_ls_number_restraints 0
_refine_ls_R_factor_all .025
_refine_ls_R_factor_gt .025
_refine_ls_shift/su_max .001
_refine_ls_structure_factor_coef F
_refine_ls_weighting_scheme calc
_refine_ls_wR_factor_all .032
_refine_ls_wR_factor_ref .032
_reflns_d_resolution_high .837
_reflns_d_resolution_low 7.368
_reflns_Friedel_coverage .695
_reflns_limit_h_max 9
_reflns_limit_h_min 0
_reflns_limit_k_max 9
_reflns_limit_k_min 0
_reflns_limit_l_max 23
_reflns_limit_l_min 0
_reflns_number_gt 2173
_reflns_number_total 2185
_reflns_threshold_expression 'F > .00 sig(F )'
_cod_data_source_file c0cc02013c.txt
_cod_data_source_block gr0654
_cod_original_sg_symbol_Hall p_2ac_2ab
_cod_original_sg_symbol_H-M P_21_21_21
_cod_database_code 7113018

loop_
_symmetry_equiv_pos_as_xyz
+x,+y,+z
1/2-x,-y,1/2+z
1/2+x,1/2-y,-z
-x,1/2+y,1/2-z

loop_
_atom_site_label
_atom_site_fract_x
_atom_site_fract_y
_atom_site_fract_z
_atom_site_U_iso_or_equiv
_atom_site_adp_type
_atom_site_occupancy
O2 .67141(14) -.02059(14) 1.06841(4) .0543(6) Uani 1.00000
C9 .64595(18) -.02715(18) 1.00100(6) .0444(7) Uani 1.00000
C1 .68097(16) -.18839(17) .97115(5) .0380(6) Uani 1.00000
C2 .63121(16) -.20950(17) .89668(5) .0393(6) Uani 1.00000
C8 .93380(18) -.11360(18) .86459(5) .0437(6) Uani 1.00000
C3 .75620(17) -.10767(18) .85349(5) .0392(6) Uani 1.00000
C7 1.0455(2) -.0222(2) .82449(6) .0517(8) Uani 1.00000
C10 .6005(3) .1272(2) .97888(8) .0687(11) Uani 1.00000
C5 .8064(3) .0811(3) .76239(8) .0720(11) Uani 1.00000
C6 .9823(2) .0757(2) .77364(7) .0631(9) Uani 1.00000
C12 .6408(3) .1411(2) 1.08633(8) .0669(10) Uani 1.00000
C13 .64154(19) -.3965(2) .87676(6) .0497(7) Uani 1.00000
O1 .74607(15) -.30418(13) 1.00188(4) .0548(6) Uani 1.00000
C11 .5990(3) .2350(3) 1.03401(10) .0793(12) Uani 1.00000
F1 .79800(11) -.46288(11) .88117(4) .0596(5) Uani 1.00000
F2 .53436(14) -.49172(14) .91308(5) .0732(6) Uani 1.00000
C4 .6921(2) -.0108(3) .80165(7) .0602(9) Uani 1.00000
O3 .46030(13) -.15445(14) .88519(4) .0495(5) Uani 1.00000
F3 .59198(15) -.41418(15) .81320(4) .0777(6) Uani 1.00000
H7 1.164(3) -.023(3) .8320(9) .066(5) Uiso 1.00000
H8 .984(2) -.183(2) .8982(8) .048(4) Uiso 1.00000
H5 .760(3) .151(3) .7288(12) .086(6) Uiso 1.00000
H12 .647(3) .163(3) 1.1304(11) .064(5) Uiso 1.00000
H4 .568(3) -.009(2) .7941(8) .058(4) Uiso 1.00000
H6 1.058(3) .140(3) .7460(10) .074(6) Uiso 1.00000
H10 .570(3) .149(3) .9339(11) .080(6) Uiso 1.00000
H13 .393(3) -.187(3) .9129(10) .061(5) Uiso 1.00000
H11 .580(3) .342(3) 1.0331(11) .078(6) Uiso 1.00000

loop_
_atom_site_aniso_label
_atom_site_aniso_U_11
_atom_site_aniso_U_22
_atom_site_aniso_U_33
_atom_site_aniso_U_12
_atom_site_aniso_U_13
_atom_site_aniso_U_23
O2 .0641(7) .0648(6) .0339(4) .0038(5) .0005(4) -.0024(4)
C9 .0460(7) .0553(8) .0319(5) .0017(6) .0004(5) .0047(5)
C1 .0347(6) .0508(7) .0284(5) .0010(5) .0014(4) .0088(5)
C2 .0352(6) .0535(7) .0293(5) .0018(5) -.0022(4) .0084(5)
C8 .0437(7) .0513(7) .0360(5) .0022(6) -.0018(5) .0001(5)
C3 .0414(7) .0513(7) .0250(5) .0006(6) -.0000(5) .0022(5)
C7 .0420(7) .0633(9) .0498(7) -.0041(7) .0066(6) -.0034(6)
C10 .1013(15) .0550(9) .0498(8) .0129(9) -.0030(8) .0034(7)
C5 .0699(11) .0985(14) .0476(7) -.0051(10) -.0002(7) .0360(8)
C6 .0640(10) .0788(11) .0464(7) -.0132(9) .0146(7) .0104(7)
C12 .0781(12) .0696(11) .0530(8) .0008(9) .0065(7) -.0173(8)
C13 .0477(8) .0576(8) .0439(6) -.0064(7) -.0067(6) -.0004(6)
O1 .0723(7) .0579(6) .0342(4) .0167(5) -.0091(5) .0075(4)
C11 .1124(17) .0520(10) .0737(10) .0124(10) .0081(11) -.0075(8)
F1 .0576(5) .0550(5) .0661(5) .0080(4) -.0027(4) -.0079(4)
F2 .0658(6) .0640(6) .0896(6) -.0180(5) .0024(5) .0144(5)
C4 .0494(8) .0892(12) .0420(6) -.0005(8) -.0026(6) .0262(7)
O3 .0353(5) .0770(7) .0362(4) .0050(5) -.0005(4) .0176(4)
F3 .0916(8) .0872(7) .0543(5) -.0074(6) -.0256(5) -.0164(5)

loop_
_atom_type_symbol
_atom_type_oxidation_number
_atom_type_number_in_cell
_atom_type_scat_dispersion_real
_atom_type_scat_dispersion_imag
_atom_type_scat_source
C 0 52 .017 .009 'Int Tables Vol IV Tables 2.2B and 2.3.1'
H 0 36 0 0 'Int Tables Vol IV Tables 2.2B and 2.3.1'
O 0 12 .047 .032 'Int Tables Vol IV Tables 2.2B and 2.3.1'
F 0 12 .069 .053 'Int Tables Vol IV Tables 2.2B and 2.3.1'

loop_
_geom_angle_atom_site_label_1
_geom_angle_atom_site_label_2
_geom_angle_atom_site_label_3
_geom_angle_site_symmetry_1
_geom_angle_site_symmetry_2
_geom_angle_site_symmetry_3
_geom_angle
C12 O2 C9 '4 656' '4 656' '4 656' 105.94(11)
C10 C9 O2 '4 656' '4 656' '4 656' 109.21(12)
C10 C9 C1 '4 656' '4 656' '4 656' 135.87(12)
O2 C9 C1 '4 656' '4 656' '4 656' 114.83(11)
O1 C1 C9 '4 656' '4 656' '4 656' 122.46(10)
O1 C1 C2 '4 656' '4 656' '4 656' 120.69(11)
C9 C1 C2 '4 656' '4 656' '4 656' 116.85(11)
O3 C2 C3 '4 656' '4 656' '4 656' 109.41(10)
O3 C2 C13 '4 656' '4 656' '4 656' 107.75(11)
O3 C2 C1 '4 656' '4 656' '4 656' 110.83(9)
C3 C2 C13 '4 656' '4 656' '4 656' 109.19(10)
C3 C2 C1 '4 656' '4 656' '4 656' 109.62(10)
C13 C2 C1 '4 656' '4 656' '4 656' 110.00(10)
H8 C8 C7 '4 656' '4 656' '4 656' 117.6(10)
H8 C8 C3 '4 656' '4 656' '4 656' 122.2(10)
C7 C8 C3 '4 656' '4 656' '4 656' 120.10(11)
C4 C3 C8 '4 656' '4 656' '4 656' 119.43(12)
C4 C3 C2 '4 656' '4 656' '4 656' 119.76(12)
C8 C3 C2 '4 656' '4 656' '4 656' 120.80(10)
H7 C7 C6 '4 656' '4 656' '4 656' 118.3(12)
H7 C7 C8 '4 656' '4 656' '4 656' 121.1(12)
C6 C7 C8 '4 656' '4 656' '4 656' 120.62(14)
H10 C10 C9 '4 656' '4 656' '4 656' 122.8(14)
H10 C10 C11 '4 656' '4 656' '4 656' 129.9(14)
C9 C10 C11 '4 656' '4 656' '4 656' 107.15(15)
H5 C5 C6 '4 656' '4 656' '4 656' 120.6(14)
H5 C5 C4 '4 656' '4 656' '4 656' 118.4(14)
C6 C5 C4 '4 656' '4 656' '4 656' 120.96(16)
H6 C6 C7 '4 656' '4 656' '4 656' 121.2(13)
H6 C6 C5 '4 656' '4 656' '4 656' 119.5(13)
C7 C6 C5 '4 656' '4 656' '4 656' 119.36(16)
H12 C12 C11 '4 656' '4 656' '4 656' 133.2(13)
H12 C12 O2 '4 656' '4 656' '4 656' 115.5(13)
C11 C12 O2 '4 656' '4 656' '4 656' 111.25(15)
F1 C13 F2 '4 656' '4 656' '4 656' 107.58(12)
F1 C13 F3 '4 656' '4 656' '4 656' 106.40(11)
F1 C13 C2 '4 656' '4 656' '4 656' 114.52(12)
F2 C13 F3 '4 656' '4 656' '4 656' 106.63(12)
F2 C13 C2 '4 656' '4 656' '4 656' 111.75(11)
F3 C13 C2 '4 656' '4 656' '4 656' 109.55(11)
H11 C11 C12 '4 656' '4 656' '4 656' 127.6(14)
H11 C11 C10 '4 656' '4 656' '4 656' 125.9(14)
C12 C11 C10 '4 656' '4 656' '4 656' 106.45(18)
H4 C4 C3 '4 656' '4 656' '4 656' 118.5(10)
H4 C4 C5 '4 656' '4 656' '4 656' 121.9(10)
C3 C4 C5 '4 656' '4 656' '4 656' 119.52(15)
H13 O3 C2 '4 656' '4 656' '4 656' 112.9(15)

loop_
_geom_bond_atom_site_label_1
_geom_bond_atom_site_label_2
_geom_bond_site_symmetry_1
_geom_bond_site_symmetry_2
_geom_bond_distance
O2 C12 '4 656' '4 656' 1.353(2)
O2 C9 '4 656' '4 656' 1.3716(15)
C9 C10 '4 656' '4 656' 1.349(2)
C9 C1 '4 656' '4 656' 1.4383(19)
C1 O1 '4 656' '4 656' 1.2153(16)
C1 C2 '4 656' '4 656' 1.5558(15)
C2 O3 '4 656' '4 656' 1.4062(16)
C2 C3 '4 656' '4 656' 1.5279(17)
C2 C13 '4 656' '4 656' 1.538(2)
C8 H8 '4 656' '4 656' .953(17)
C8 C7 '4 656' '4 656' 1.385(2)
C8 C3 '4 656' '4 656' 1.3869(19)
C3 C4 '4 656' '4 656' 1.387(2)
C7 H7 '4 656' '4 656' .93(2)
C7 C6 '4 656' '4 656' 1.374(2)
C10 H10 '4 656' '4 656' .95(2)
C10 C11 '4 656' '4 656' 1.401(3)
C5 H5 '4 656' '4 656' .94(2)
C5 C6 '4 656' '4 656' 1.374(3)
C5 C4 '4 656' '4 656' 1.389(3)
C6 H6 '4 656' '4 656' .96(2)
C12 H12 '4 656' '4 656' .90(2)
C12 C11 '4 656' '4 656' 1.329(3)
C13 F1 '4 656' '4 656' 1.3183(17)
C13 F2 '4 656' '4 656' 1.3366(18)
C13 F3 '4 656' '4 656' 1.3421(15)
C11 H11 '4 656' '4 656' .86(3)
C4 H4 '4 656' '4 656' .97(2)
O3 H13 '4 656' '4 656' .80(2)

loop_
_geom_contact_atom_site_label_1
_geom_contact_atom_site_label_2
_geom_contact_distance
_geom_contact_site_symmetry_1
_geom_contact_site_symmetry_2
C2 H13 1.87(2) '4 656' '4 656'
O2 H12 1.92(2) '4 656' '4 656'
C12 H11 1.98(3) '4 656' '4 656'
C6 H7 1.99(2) '4 656' '4 656'
C7 H8 2.012(17) '4 656' '4 656'
C4 H5 2.02(3) '4 656' '4 656'
C5 H6 2.02(2) '4 656' '4 656'
C6 H5 2.02(2) '4 656' '4 656'
C8 H7 2.02(2) '4 656' '4 656'
C9 H10 2.03(2) '4 656' '4 656'
C10 H11 2.03(3) '4 656' '4 656'
C3 H4 2.036(19) '4 656' '4 656'
C7 H6 2.04(2) '4 656' '4 656'
C11 H12 2.06(2) '4 656' '4 656'
O1 H13 2.06(2) '4 656' '2 554'
C3 H8 2.060(16) '4 656' '4 656'
C5 H4 2.07(2) '4 656' '4 656'
F1 F3 2.1303(13) '4 656' '4 656'
C11 H10 2.14(2) '4 656' '4 656'
F1 F2 2.1421(14) '4 656' '4 656'
F2 F3 2.1481(13) '4 656' '4 656'
C9 C12 2.175(2) '4 656' '4 656'
C10 C12 2.187(2) '4 656' '4 656'
C9 C11 2.212(3) '4 656' '4 656'
O2 C11 2.213(2) '4 656' '4 656'
O2 C10 2.217(2) '4 656' '4 656'
H7 H8 2.31(3) '4 656' '4 656'
H7 H6 2.31(3) '4 656' '4 656'
O3 H4 2.319(17) '4 656' '4 656'
H5 H6 2.32(3) '4 656' '4 656'
C9 O1 2.3285(18) '4 656' '4 656'
H5 H4 2.35(3) '4 656' '4 656'
C2 F3 2.3554(16) '4 656' '4 656'
O2 C1 2.3678(14) '4 656' '4 656'
C7 C5 2.372(2) '4 656' '4 656'
C13 O3 2.3795(19) '4 656' '4 656'
C2 F2 2.3823(17) '4 656' '4 656'
C8 C4 2.395(2) '4 656' '4 656'
C3 O3 2.3958(16) '4 656' '4 656'
C8 C6 2.396(2) '4 656' '4 656'
C3 C5 2.398(2) '4 656' '4 656'
C3 C7 2.401(2) '4 656' '4 656'
C6 C4 2.405(2) '4 656' '4 656'
C2 F1 2.4055(16) '4 656' '4 656'
C2 O1 2.4139(14) '4 656' '4 656'
C1 O3 2.4400(14) '4 656' '4 656'
H12 H11 2.48(3) '4 656' '4 656'
C3 C13 2.499(2) '4 656' '4 656'
C1 H13 2.51(2) '4 656' '4 656'
H10 H11 2.52(3) '4 656' '4 656'
C1 C3 2.5201(15) '4 656' '4 656'
C2 C4 2.522(2) '4 656' '4 656'
C1 C13 2.5343(18) '4 656' '4 656'
C2 C8 2.5354(18) '4 656' '4 656'
C9 C2 2.5516(17) '4 656' '4 656'
C1 C10 2.583(2) '4 656' '4 656'
F3 H4 2.597(17) '4 656' .
C13 H13 2.64(2) '4 656' '4 656'
C2 H4 2.651(17) '4 656' '4 656'
F2 H13 2.65(2) '4 656' '4 656'
F1 H8 2.665(17) '4 656' '4 656'
O2 O1 2.6799(14) '4 656' '4 656'
C4 O3 2.7040(19) '4 656' '4 656'
O3 F3 2.7149(15) '4 656' '4 656'
C2 H8 2.725(15) '4 656' '4 656'
O3 H7 2.73(2) '4 656' '4 756'
H7 H13 2.73(3) '4 656' '4 556'
O3 H10 2.73(2) '4 656' '4 656'
C13 O1 2.7426(15) '4 656' '4 656'
C8 C5 2.753(2) '4 656' '4 656'
C1 H8 2.757(16) '4 656' '4 656'
C7 C4 2.763(2) '4 656' '4 656'
O1 F1 2.7647(12) '4 656' '4 656'
F2 H11 2.77(2) '4 656' '4 646'
C3 C6 2.780(2) '4 656' '4 656'
F2 O3 2.7920(16) '4 656' '4 656'
O2 F2 2.8222(15) '4 656' '2 554'
O1 O3 2.8275(13) '4 656' '2 554'
O1 F2 2.8398(15) '4 656' '4 656'
O2 H8 2.841(17) '4 656' '2 654'
O1 H8 2.851(16) '4 656' '2 654'
C3 F3 2.8577(18) '4 656' '4 656'
F3 H5 2.89(2) '4 656' .
C3 F1 2.8896(17) '4 656' '4 656'
F2 H10 2.90(2) '4 656' '4 646'
C1 F2 2.9031(17) '4 656' '4 656'
C1 H10 2.91(2) '4 656' '4 656'
F1 H6 2.91(2) '4 656' '1 455'
O2 H13 2.91(2) '4 656' '2 554'
C9 O3 2.9145(16) '4 656' '4 656'
H7 H5 2.92(3) '4 656' '1 455'
C9 H13 2.92(2) '4 656' '4 656'
O1 H8 2.938(16) '4 656' '4 656'
C1 C8 2.9568(16) '4 656' '4 656'
H7 H12 2.96(3) '4 656' '2 564'
C8 H6 2.96(2) '4 656' '1 455'
C3 H10 2.97(2) '4 656' '4 656'
C1 F1 2.9715(15) '4 656' '4 656'
C2 H10 2.98(2) '4 656' '4 656'
F3 H6 2.98(2) '4 656' '1 455'
C8 F1 2.9798(17) '4 656' '4 656'
C9 H12 3.01(2) '4 656' '4 656'
C1 H13 3.02(2) '4 656' '2 554'
H12 H6 3.02(3) '4 656' '2 664'
H10 H13 3.02(3) '4 656' '4 656'
C9 H11 3.04(3) '4 656' '4 656'
O2 H11 3.04(3) '4 656' '4 656'
O2 F1 3.0529(13) '4 656' '2 654'
C12 F1 3.066(2) '4 656' '2 654'
H4 H10 3.08(3) '4 656' '4 656'
H4 H13 3.08(3) '4 656' '4 656'
C10 H12 3.08(2) '4 656' '4 656'
C4 H10 3.09(2) '4 656' '4 656'
C7 H12 3.09(2) '4 656' '2 564'
F3 H13 3.10(2) '4 656' '4 656'
C3 H13 3.10(2) '4 656' '4 656'
C6 H12 3.11(2) '4 656' '2 564'
C12 H10 3.12(2) '4 656' '4 656'
C10 O3 3.116(2) '4 656' '4 656'
O2 H10 3.12(2) '4 656' '4 656'
H8 H11 3.12(3) '4 656' '2 564'
F1 H12 3.13(2) '4 656' '2 554'
C7 H6 3.13(2) '4 656' '1 455'
H7 H11 3.14(3) '4 656' '2 564'
O1 H11 3.15(3) '4 656' '4 646'
C2 C10 3.150(2) '4 656' '4 656'
C9 C3 3.1526(16) '4 656' '4 656'
C13 H8 3.164(16) '4 656' '4 656'
H8 H13 3.17(3) '4 656' '4 556'
C3 H6 3.17(2) '4 656' '1 455'
C7 H5 3.18(3) '4 656' '1 455'
C8 H11 3.19(2) '4 656' '2 564'
C8 C13 3.188(2) '4 656' '4 656'
C5 H7 3.20(2) '4 656' '4 656'
C1 H8 3.202(16) '4 656' '2 654'
H7 H4 3.20(3) '4 656' '4 556'
C7 H11 3.21(2) '4 656' '2 564'
C7 H5 3.23(2) '4 656' '4 656'
C6 H8 3.239(17) '4 656' '4 656'
C3 H5 3.24(3) '4 656' '4 656'
H8 H6 3.24(3) '4 656' '1 455'
F3 H4 3.24(2) '4 656' '4 656'
C10 H13 3.24(2) '4 656' '4 656'
C3 H7 3.24(2) '4 656' '4 656'
O3 H5 3.24(2) '4 656' .
C12 F2 3.255(2) '4 656' '2 554'
H5 H12 3.26(3) '4 656' '3 457'
C4 H6 3.26(2) '4 656' '4 656'
C8 H4 3.26(2) '4 656' '4 656'
C8 H6 3.27(2) '4 656' '4 656'
C4 H8 3.270(16) '4 656' '4 656'
C4 F3 3.2735(18) '4 656' '1 565'
C6 H4 3.29(2) '4 656' '4 656'
C11 F2 3.296(2) '4 656' '4 666'
C4 F3 3.299(2) '4 656' '4 656'
C5 H12 3.30(2) '4 656' '3 457'
C9 H8 3.311(17) '4 656' '2 654'
C10 F2 3.339(2) '4 656' '4 666'
H5 H13 3.34(3) '4 656' '1 565'
C3 C10 3.358(2) '4 656' '4 656'
C9 O1 3.3587(18) '4 656' '2 654'
C3 O1 3.3689(14) '4 656' '4 656'
O1 H13 3.39(2) '4 656' '4 656'
F2 H12 3.39(2) '4 656' '2 654'
C1 O1 3.3942(17) '4 656' '2 654'
C13 H6 3.40(2) '4 656' '1 455'
C5 F3 3.425(2) '4 656' '1 565'
O1 O3 3.4305(14) '4 656' '4 656'
O2 H5 3.43(2) '4 656' '3 456'
C9 H13 3.43(2) '4 656' '2 554'
C13 C4 3.434(2) '4 656' '4 656'
C12 H7 3.45(2) '4 656' '2 664'
C9 F2 3.4588(17) '4 656' '2 554'
C8 O1 3.4650(15) '4 656' '4 656'
C7 H13 3.47(2) '4 656' '4 556'
H8 H5 3.49(3) '4 656' '1 455'
C6 H6 3.49(2) '4 656' '1 455'
C4 H13 3.50(2) '4 656' '4 656'
C4 H6 3.50(2) '4 656' '1 455'
C1 C12 3.506(2) '4 656' '4 656'
O2 O3 3.5307(15) '4 656' '2 554'
C13 H4 3.540(19) '4 656' '4 656'
H7 H6 3.54(3) '4 656' '1 455'
C8 H5 3.55(2) '4 656' '1 455'
C9 H8 3.546(16) '4 656' '4 656'
C6 F1 3.5585(17) '4 656' '1 465'
C11 H7 3.57(2) '4 656' '2 664'
F1 O3 3.5717(14) '4 656' '4 656'
C7 O3 3.5775(18) '4 656' '4 556'
F3 H7 3.579(19) '4 656' '1 455'
C9 F1 3.5793(16) '4 656' '2 654'
C6 H12 3.59(2) '4 656' '3 457'
C7 C12 3.591(2) '4 656' '2 564'
C9 C8 3.5945(17) '4 656' '4 656'
C11 F1 3.598(2) '4 656' '2 654'
C2 O1 3.6027(16) '4 656' '2 654'
C10 O1 3.630(2) '4 656' '4 656'
C1 C11 3.643(3) '4 656' '4 656'
C5 H6 3.65(2) '4 656' '1 455'
O1 F2 3.6561(15) '4 656' '2 554'
C8 O1 3.6648(15) '4 656' '2 554'
O1 H7 3.668(19) '4 656' '2 654'
C7 C11 3.669(3) '4 656' '2 564'
C5 H7 3.68(2) '4 656' '1 465'
C8 O3 3.6851(17) '4 656' '4 656'
O2 C8 3.6857(17) '4 656' '2 654'
O3 H8 3.686(15) '4 656' '4 756'
C4 H7 3.69(2) '4 656' '4 656'
C1 C4 3.6911(18) '4 656' '4 656'
C3 F2 3.6925(17) '4 656' '4 656'
C8 H5 3.70(2) '4 656' '4 656'
C8 F3 3.6993(18) '4 656' '4 656'
F1 H10 3.70(2) '4 656' '4 646'
C5 H8 3.705(17) '4 656' '4 656'
C1 F3 3.7119(14) '4 656' '4 656'
C10 H11 3.71(2) '4 656' '2 564'
C8 H13 3.72(2) '4 656' '4 556'
C6 F3 3.717(2) '4 656' '1 465'
C9 H11 3.72(2) '4 656' '2 564'
C12 H10 3.72(2) '4 656' '2 564'
C7 H4 3.73(2) '4 656' '4 656'
C3 H6 3.74(2) '4 656' '4 656'
C7 C6 3.757(2) '4 656' '1 455'
C8 H10 3.76(2) '4 656' '4 656'
C10 O1 3.764(2) '4 656' '2 654'
C12 H5 3.76(3) '4 656' '3 456'
C8 C6 3.772(2) '4 656' '1 455'
C13 H5 3.77(2) '4 656' .
C7 C5 3.775(3) '4 656' '1 455'
O2 C2 3.7791(14) '4 656' '4 656'
C10 C4 3.796(2) '4 656' '4 656'
C13 H11 3.80(2) '4 656' '4 646'
C11 H10 3.80(2) '4 656' '2 564'
C2 C5 3.799(2) '4 656' '4 656'
C6 C12 3.805(2) '4 656' '2 564'
C2 C7 3.808(2) '4 656' '4 656'
C1 O3 3.8130(14) '4 656' '2 554'
F1 H11 3.81(2) '4 656' '4 646'
F2 H5 3.82(2) '4 656' .
C13 H10 3.83(2) '4 656' '4 646'
O2 O1 3.8297(15) '4 656' '2 654'
O2 C13 3.8425(18) '4 656' '2 554'
C12 H8 3.843(17) '4 656' '2 654'
C12 H6 3.85(2) '4 656' '2 664'
C8 C11 3.847(3) '4 656' '2 564'
C9 C13 3.851(2) '4 656' '4 656'
C4 H12 3.85(2) '4 656' '3 457'
C1 F2 3.8571(16) '4 656' '2 554'
F1 H13 3.86(2) '4 656' '4 656'
C10 H4 3.880(16) '4 656' '4 656'
C10 F1 3.880(2) '4 656' '2 654'
O1 C11 3.880(2) '4 656' '4 646'
C13 H4 3.901(17) '4 656' .
C11 H8 3.906(17) '4 656' '2 664'
C6 H5 3.91(3) '4 656' '1 455'
O1 H10 3.92(2) '4 656' '2 554'
C2 H6 3.92(2) '4 656' '1 455'
F3 H8 3.926(16) '4 656' '4 656'
C1 H4 3.934(16) '4 656' '4 656'
O2 C5 3.9364(18) '4 656' '3 456'
C8 H12 3.94(2) '4 656' '2 564'
C5 H10 3.94(2) '4 656' '4 656'
C8 C10 3.940(2) '4 656' '4 656'
O1 O1 3.9469(16) '4 656' '2 654'
O1 O1 3.9469(16) '4 656' '2 554'
C5 H12 3.96(2) '4 656' '2 564'
C6 H8 3.962(17) '4 656' '1 465'
C5 C12 3.978(2) '4 656' '3 457'
C3 H11 3.99(2) '4 656' '2 564'
C6 H7 3.99(2) '4 656' '1 465'
C11 H11 3.99(2) '4 656' '2 564'
C10 C11 4.001(3) '4 656' '2 564'
C12 O1 4.002(2) '4 656' '4 656'
C1 H11 4.00(3) '4 656' '4 646'
F1 C4 4.010(2) '4 656' '4 656'
C11 F2 4.013(3) '4 656' '2 554'
C6 H11 4.02(2) '4 656' '2 564'
C10 H11 4.02(2) '4 656' '2 664'
C10 C11 4.023(3) '4 656' '2 664'
C7 F3 4.0259(17) '4 656' '1 465'
C9 C4 4.0291(19) '4 656' '4 656'
C8 C5 4.049(2) '4 656' '1 455'
O2 F3 4.0543(14) '4 656' '2 554'
C7 O1 4.0605(16) '4 656' '2 554'
O1 F3 4.0723(12) '4 656' '4 656'
C5 O3 4.087(2) '4 656' '4 656'
C6 C6 4.087(3) '4 656' '1 465'
C6 C6 4.087(3) '4 656' '1 455'
C8 O3 4.0896(17) '4 656' '4 556'
C10 F1 4.093(2) '4 656' '4 666'
C11 C11 4.094(4) '4 656' '2 664'
C11 C11 4.094(4) '4 656' '2 564'
C3 C6 4.112(2) '4 656' '1 455'
C1 C8 4.1249(16) '4 656' '2 654'
C10 F2 4.129(2) '4 656' '2 554'
C1 C1 4.1396(17) '4 656' '2 554'
C1 C1 4.1396(17) '4 656' '2 654'
C7 F1 4.1413(18) '4 656' '4 656'
O2 O3 4.1670(12) '4 656' '4 656'
C5 O3 4.176(2) '4 656' '1 565'
C9 F2 4.1766(18) '4 656' '4 656'
C9 O3 4.1814(17) '4 656' '2 554'
C11 F1 4.189(2) '4 656' '4 666'
C8 C12 4.191(2) '4 656' '2 564'
C6 C13 4.196(2) '4 656' '1 465'
O2 C2 4.1976(17) '4 656' '2 554'
C10 C12 4.200(3) '4 656' '2 664'
C5 F1 4.214(2) '4 656' '1 465'
C13 O1 4.2161(17) '4 656' '2 654'
C6 C11 4.248(3) '4 656' '2 564'
C9 C11 4.248(3) '4 656' '2 564'
C6 C12 4.250(2) '4 656' '3 457'
C9 C8 4.2547(18) '4 656' '2 654'
C9 C1 4.2699(19) '4 656' '2 654'
O2 C13 4.2789(18) '4 656' '2 654'
C1 C7 4.2816(18) '4 656' '4 656'
C2 C6 4.308(2) '4 656' '4 656'
C5 C6 4.308(3) '4 656' '1 465'
C10 C13 4.312(2) '4 656' '4 666'
O2 C6 4.3181(17) '4 656' '3 456'
C13 C11 4.320(3) '4 656' '4 646'
O2 C7 4.3279(19) '4 656' '2 654'
C5 F1 4.335(2) '4 656' '4 666'
C7 F1 4.3360(15) '4 656' '1 465'
C1 F1 4.3557(14) '4 656' '2 654'
C12 C13 4.371(3) '4 656' '2 654'
C9 F1 4.3735(16) '4 656' '4 656'
C12 C13 4.381(3) '4 656' '2 554'
C5 F3 4.382(2) '4 656' '4 656'
C1 O1 4.3871(17) '4 656' '2 554'
C5 C6 4.387(3) '4 656' '1 455'
C12 C11 4.392(3) '4 656' '2 564'
C6 C4 4.398(3) '4 656' '1 465'
C10 C10 4.399(3) '4 656' '2 664'
C10 C10 4.399(3) '4 656' '2 564'
C7 C13 4.427(2) '4 656' '4 656'

loop_
_geom_torsion_atom_site_label_1
_geom_torsion_atom_site_label_2
_geom_torsion_atom_site_label_3
_geom_torsion_atom_site_label_4
_geom_torsion_site_symmetry_1
_geom_torsion_site_symmetry_2
_geom_torsion_site_symmetry_3
_geom_torsion_site_symmetry_4
_geom_torsion
C12 O2 C9 C1 '4 656' '4 656' '4 656' '4 656' 176.97(13)
C12 O2 C9 C10 '4 656' '4 656' '4 656' '4 656' -.18(19)
C9 O2 C12 C11 '4 656' '4 656' '4 656' '4 656' -.4(2)
C9 O2 C12 H12 '4 656' '4 656' '4 656' '4 656' 176.8(14)
O2 C9 C1 C2 '4 656' '4 656' '4 656' '4 656' 172.21(11)
O2 C9 C1 O1 '4 656' '4 656' '4 656' '4 656' -7.7(2)
C10 C9 C1 C2 '4 656' '4 656' '4 656' '4 656' -11.7(3)
C10 C9 C1 O1 '4 656' '4 656' '4 656' '4 656' 168.4(2)
O2 C9 C10 C11 '4 656' '4 656' '4 656' '4 656' .6(2)
O2 C9 C10 H10 '4 656' '4 656' '4 656' '4 656' -176.1(16)
C1 C9 C10 C11 '4 656' '4 656' '4 656' '4 656' -175.64(18)
C1 C9 C10 H10 '4 656' '4 656' '4 656' '4 656' 7.6(17)
C9 C1 C2 C3 '4 656' '4 656' '4 656' '4 656' 71.56(14)
C9 C1 C2 C13 '4 656' '4 656' '4 656' '4 656' -168.37(11)
C9 C1 C2 O3 '4 656' '4 656' '4 656' '4 656' -49.31(15)
O1 C1 C2 C3 '4 656' '4 656' '4 656' '4 656' -108.53(14)
O1 C1 C2 C13 '4 656' '4 656' '4 656' '4 656' 11.55(17)
O1 C1 C2 O3 '4 656' '4 656' '4 656' '4 656' 130.60(13)
C1 C2 C3 C8 '4 656' '4 656' '4 656' '4 656' 45.57(16)
C1 C2 C3 C4 '4 656' '4 656' '4 656' '4 656' -135.79(13)
C13 C2 C3 C8 '4 656' '4 656' '4 656' '4 656' -74.99(14)
C13 C2 C3 C4 '4 656' '4 656' '4 656' '4 656' 103.65(15)
O3 C2 C3 C8 '4 656' '4 656' '4 656' '4 656' 167.30(11)
O3 C2 C3 C4 '4 656' '4 656' '4 656' '4 656' -14.06(17)
C1 C2 C13 F1 '4 656' '4 656' '4 656' '4 656' -62.94(13)
C1 C2 C13 F2 '4 656' '4 656' '4 656' '4 656' 59.70(14)
C1 C2 C13 F3 '4 656' '4 656' '4 656' '4 656' 177.64(11)
C3 C2 C13 F1 '4 656' '4 656' '4 656' '4 656' 57.39(13)
C3 C2 C13 F2 '4 656' '4 656' '4 656' '4 656' -179.97(10)
C3 C2 C13 F3 '4 656' '4 656' '4 656' '4 656' -62.03(14)
O3 C2 C13 F1 '4 656' '4 656' '4 656' '4 656' 176.14(9)
O3 C2 C13 F2 '4 656' '4 656' '4 656' '4 656' -61.22(12)
O3 C2 C13 F3 '4 656' '4 656' '4 656' '4 656' 56.72(13)
C1 C2 O3 H13 '4 656' '4 656' '4 656' '4 656' -44.5(16)
C3 C2 O3 H13 '4 656' '4 656' '4 656' '4 656' -165.5(16)
C13 C2 O3 H13 '4 656' '4 656' '4 656' '4 656' 75.9(16)
C7 C8 C3 C2 '4 656' '4 656' '4 656' '4 656' 179.19(12)
C7 C8 C3 C4 '4 656' '4 656' '4 656' '4 656' .5(2)
H8 C8 C3 C2 '4 656' '4 656' '4 656' '4 656' 1.8(12)
H8 C8 C3 C4 '4 656' '4 656' '4 656' '4 656' -176.9(12)
C3 C8 C7 C6 '4 656' '4 656' '4 656' '4 656' .3(2)
C3 C8 C7 H7 '4 656' '4 656' '4 656' '4 656' 178.3(15)
H8 C8 C7 C6 '4 656' '4 656' '4 656' '4 656' 177.8(12)
H8 C8 C7 H7 '4 656' '4 656' '4 656' '4 656' -4.2(19)
C2 C3 C4 C5 '4 656' '4 656' '4 656' '4 656' -179.78(15)
C2 C3 C4 H4 '4 656' '4 656' '4 656' '4 656' .5(12)
C8 C3 C4 C5 '4 656' '4 656' '4 656' '4 656' -1.1(2)
C8 C3 C4 H4 '4 656' '4 656' '4 656' '4 656' 179.2(12)
C8 C7 C6 C5 '4 656' '4 656' '4 656' '4 656' -.6(2)
C8 C7 C6 H6 '4 656' '4 656' '4 656' '4 656' 179.3(15)
H7 C7 C6 C5 '4 656' '4 656' '4 656' '4 656' -178.6(14)
H7 C7 C6 H6 '4 656' '4 656' '4 656' '4 656' 1(2)
C9 C10 C11 C12 '4 656' '4 656' '4 656' '4 656' -.9(3)
C9 C10 C11 H11 '4 656' '4 656' '4 656' '4 656' 175.9(18)
H10 C10 C11 C12 '4 656' '4 656' '4 656' '4 656' 175.5(18)
H10 C10 C11 H11 '4 656' '4 656' '4 656' '4 656' -8(3)
C4 C5 C6 C7 '4 656' '4 656' '4 656' '4 656' .0(3)
C4 C5 C6 H6 '4 656' '4 656' '4 656' '4 656' -179.9(15)
H5 C5 C6 C7 '4 656' '4 656' '4 656' '4 656' 177.5(18)
H5 C5 C6 H6 '4 656' '4 656' '4 656' '4 656' -2(2)
C6 C5 C4 C3 '4 656' '4 656' '4 656' '4 656' .9(3)
C6 C5 C4 H4 '4 656' '4 656' '4 656' '4 656' -179.5(13)
H5 C5 C4 C3 '4 656' '4 656' '4 656' '4 656' -176.7(18)
H5 C5 C4 H4 '4 656' '4 656' '4 656' '4 656' 3(2)
O2 C12 C11 C10 '4 656' '4 656' '4 656' '4 656' .8(3)
O2 C12 C11 H11 '4 656' '4 656' '4 656' '4 656' -175.9(19)
H12 C12 C11 C10 '4 656' '4 656' '4 656' '4 656' -175.7(17)
H12 C12 C11 H11 '4 656' '4 656' '4 656' '4 656' 8(3)
